data_7700552
loop_
_publ_author_name
'Naito, Toshio'
'Watanabe, Naoki'
'Sakamoto, Yuuka'
'Miyaji, Yuuko'
'Shirahata, Takashi'
'Misaki, Yohji'
'Kitou, Shunsuke'
'Sawa, Hiroshi'

_publ_section_title
;
 A molecular crystal with an unprecedentedly long-lived photoexcited
 state.
;
_journal_issue 34
_journal_name_full 'Dalton transactions (Cambridge, England : 2003)'
_journal_page_first 12858
_journal_page_last 12866
_journal_paper_doi 10.1039/c9dt02377a
_journal_volume 48
_journal_year 2019
_chemical_formula_moiety 'C24 H12 Au2 N2 S20'
_chemical_formula_sum 'C24 H12 Au2 N2 S20'
_chemical_formula_weight 1363.51
_chemical_name_systematic BPY[Au(dmit)2]2
_space_group_crystal_system monoclinic
_space_group_IT_number 14
_space_group_name_Hall '-P 2ybc'
_space_group_name_H-M_alt 'P 1 21/c 1'
_symmetry_space_group_name_Hall '-P 2ybc'
_symmetry_space_group_name_H-M 'P 1 21/c 1'
_atom_sites_solution_hydrogens geom
_atom_sites_solution_primary direct
_atom_sites_solution_secondary difmap
_audit_update_record
;
2017-11-09 deposited with the CCDC.    2019-07-04 downloaded from the CCDC.
;
_cell_angle_alpha 90.0000
_cell_angle_beta 100.176(3)
_cell_angle_gamma 90.0000
_cell_formula_units_Z 4
_cell_length_a 11.270(2)
_cell_length_b 14.443(3)
_cell_length_c 23.561(5)
_cell_measurement_reflns_used 11210
_cell_measurement_temperature 298
_cell_measurement_theta_max 31.21
_cell_measurement_theta_min 2.31
_cell_volume 3774.8(13)
_computing_cell_refinement CrystalClear
_computing_data_collection 'CrystalClear (Rigaku Inc., 2008)'
_computing_data_reduction CrystalClear
_computing_molecular_graphics 'CrystalStructure 4.2.2'
_computing_publication_material 'CrystalStructure 4.2.2 (Rigaku, 2016)'
_computing_structure_refinement 'SHELXL Version 2014/6 (Sheldrick, 2008)'
_computing_structure_solution 'SIR2011 (Burla, et al., 2012)'
_diffrn_ambient_temperature 298
_diffrn_detector_area_resol_mean 7.111
_diffrn_measured_fraction_theta_full 0.999
_diffrn_measured_fraction_theta_max 0.999
_diffrn_measurement_device_type 'Rigaku Saturn724'
_diffrn_measurement_method \w
_diffrn_radiation_type 'Mo K\a'
_diffrn_radiation_wavelength 0.71075
_diffrn_reflns_av_R_equivalents 0.0611
_diffrn_reflns_Laue_measured_fraction_full 0.999
_diffrn_reflns_Laue_measured_fraction_max 0.999
_diffrn_reflns_limit_h_max 14
_diffrn_reflns_limit_h_min -14
_diffrn_reflns_limit_k_max 18
_diffrn_reflns_limit_k_min -19
_diffrn_reflns_limit_l_max 31
_diffrn_reflns_limit_l_min -31
_diffrn_reflns_number 62644
_diffrn_reflns_point_group_measured_fraction_full 0.999
_diffrn_reflns_point_group_measured_fraction_max 0.999
_diffrn_reflns_theta_full 25.242
_diffrn_reflns_theta_max 27.996
_diffrn_reflns_theta_min 2.252
_diffrn_standards_number 0
_exptl_absorpt_coefficient_mu 8.924
_exptl_absorpt_correction_T_max 0.765
_exptl_absorpt_correction_T_min 0.429
_exptl_absorpt_correction_type numerical
_exptl_absorpt_process_details 'NUMABS (Rigaku, 1999)'
_exptl_crystal_colour black
_exptl_crystal_density_diffrn 2.399
_exptl_crystal_density_method 'not measured'
_exptl_crystal_description platelet
_exptl_crystal_F_000 2592.00
_exptl_crystal_recrystallization_method 'Re-crystallisation from solvent: CH3CN'
_exptl_crystal_size_max 0.290
_exptl_crystal_size_mid 0.110
_exptl_crystal_size_min 0.030
_refine_diff_density_max 1.24
_refine_diff_density_min -2.06
_refine_ls_extinction_method none
_refine_ls_goodness_of_fit_ref 1.057
_refine_ls_hydrogen_treatment constr
_refine_ls_number_parameters 443
_refine_ls_number_reflns 9101
_refine_ls_number_restraints 18
_refine_ls_R_factor_all 0.0516
_refine_ls_R_factor_gt 0.0434
_refine_ls_shift/su_max 0.002
_refine_ls_structure_factor_coef Fsqd
_refine_ls_weighting_details 'w = 1/[\s^2^(Fo^2^)+(0.0550P)^2^] where P=(Fo^2^+2Fc^2^)/3'
_refine_ls_weighting_scheme calc
_refine_ls_wR_factor_gt 0.0993
_refine_ls_wR_factor_ref 0.1050
_reflns_Friedel_coverage 0.000
_reflns_number_gt 7903
_reflns_number_total 9101
_reflns_threshold_expression F^2^>2.0\s(F^2^)
_cod_data_source_file c9dt02377a2.cif
_cod_data_source_block 298K_dark
_cod_depositor_comments 'Adding full bibliography for 7700531--7700563.cif.'
_cod_database_code 7700552
_shelxl_version_number 2014/6

loop_
_space_group_symop_id
_space_group_symop_operation_xyz
1 +X,+Y,+Z
2 -X,1/2+Y,1/2-Z
3 -X,-Y,-Z
4 +X,-1/2-Y,-1/2+Z

loop_
_atom_site_label
_atom_site_type_symbol
_atom_site_fract_x
_atom_site_fract_y
_atom_site_fract_z
_atom_site_U_iso_or_equiv
_atom_site_adp_type
_atom_site_occupancy
_atom_site_site_symmetry_order
_atom_site_calc_flag
_atom_site_refinement_flags_posn
_atom_site_refinement_flags_adp
_atom_site_refinement_flags_occupancy
_atom_site_disorder_assembly
_atom_site_disorder_group
Au2A Au -0.49469(8) 0.14722(17) 0.75760(4) 0.03143(18) Uani 0.862(9) 1 d . U P A 1
Au2B Au -0.4974(5) 0.1211(8) 0.7549(3) 0.0266(7) Uani 0.138(9) 1 d . U P A 2
Au1 Au 0.00753(2) 0.12747(2) 0.74736(2) 0.03119(8) Uani 1 1 d . . . . .
S1 S 0.1814(2) 0.11371(18) 0.46747(9) 0.0905(8) Uani 1 1 d . . . . .
S2 S 0.11247(15) 0.21882(13) 0.56518(6) 0.0567(4) Uani 1 1 d . . . . .
S3 S 0.09307(15) 0.02001(13) 0.56459(6) 0.0535(4) Uani 1 1 d . . . . .
S4 S 0.03869(14) 0.24027(10) 0.68108(6) 0.0456(4) Uani 1 1 d . . . . .
S5 S 0.01210(14) 0.01148(10) 0.67967(6) 0.0430(3) Uani 1 1 d . . . . .
S6 S 0.00368(13) 0.24230(10) 0.81602(6) 0.0412(3) Uani 1 1 d . . . . .
S7 S -0.02398(14) 0.01414(10) 0.81302(6) 0.0457(4) Uani 1 1 d . . . . .
S8 S -0.07417(15) 0.23132(13) 0.93187(6) 0.0549(4) Uani 1 1 d . . . . .
S9 S -0.09243(14) 0.03228(13) 0.92988(7) 0.0550(4) Uani 1 1 d . . . . .
S10 S -0.1524(2) 0.13432(17) 1.03028(9) 0.0860(8) Uani 1 1 d . . . . .
S11 S -0.3172(2) 0.15306(19) 0.47851(9) 0.0945(8) Uani 1 1 d . . . . .
S12 S -0.50645(15) 0.16838(14) 0.55161(7) 0.0640(5) Uani 1 1 d . . . . .
S13 S -0.25778(15) 0.14036(13) 0.60530(7) 0.0543(4) Uani 1 1 d . . . . .
S14 S -0.59727(13) 0.17464(12) 0.66449(7) 0.0492(4) Uani 1 1 d . . . . .
S15 S -0.31101(12) 0.13922(11) 0.72577(6) 0.0439(4) Uani 1 1 d . . . . .
S16 S -0.67992(12) 0.14030(11) 0.78720(7) 0.0449(4) Uani 1 1 d . . . . .
S17 S -0.39275(12) 0.12640(12) 0.85157(6) 0.0487(4) Uani 1 1 d . . . . .
S18 S -0.73928(13) 0.12983(12) 0.90629(7) 0.0476(4) Uani 1 1 d . . . . .
S19 S -0.49092(13) 0.11602(13) 0.96263(7) 0.0539(4) Uani 1 1 d . . . . .
S20 S -0.68525(18) 0.11044(15) 1.03309(8) 0.0644(5) Uani 1 1 d . . . . .
N1 N -0.5071(5) -0.0891(4) 0.6813(2) 0.0539(13) Uani 1 1 d . . . . .
N2 N -0.6801(4) -0.1174(3) 0.7512(2) 0.0425(11) Uani 1 1 d . . . . .
C1 C 0.1348(6) 0.1166(5) 0.5299(3) 0.0575(19) Uani 1 1 d . . . . .
C2 C 0.0665(5) 0.1695(4) 0.6251(2) 0.0387(13) Uani 1 1 d . . . . .
C3 C 0.0575(5) 0.0765(4) 0.6244(2) 0.0386(13) Uani 1 1 d . . . . .
C4 C -0.0425(5) 0.1762(4) 0.8702(2) 0.0396(13) Uani 1 1 d . . . . .
C5 C -0.0515(5) 0.0839(4) 0.8692(2) 0.0351(12) Uani 1 1 d . . . . .
C6 C -0.1102(6) 0.1329(5) 0.9671(3) 0.0560(19) Uani 1 1 d . . . . .
C7 C -0.3596(6) 0.1539(5) 0.5416(3) 0.0574(18) Uani 1 1 d . . . . .
C8 C -0.3626(5) 0.1500(4) 0.6516(2) 0.0395(13) Uani 1 1 d . . . . .
C9 C -0.4772(5) 0.1627(4) 0.6274(2) 0.0420(13) Uani 1 1 d . . . . .
C10 C -0.5158(5) 0.1267(4) 0.8877(2) 0.0385(13) Uani 1 1 d . . . . .
C11 C -0.6317(5) 0.1329(4) 0.8620(2) 0.0359(12) Uani 1 1 d . . . . .
C12 C -0.6401(6) 0.1175(4) 0.9703(3) 0.0448(15) Uani 1 1 d . . . . .
C13 C -0.4278(7) -0.0892(5) 0.6442(3) 0.074(2) Uani 1 1 d . . . . .
H13 H -0.4552 -0.0804 0.6050 0.088 Uiso 1 1 calc R U . . .
C14 C -0.3083(7) -0.1023(6) 0.6644(3) 0.076(2) Uani 1 1 d . . . . .
H14 H -0.2543 -0.1031 0.6388 0.091 Uiso 1 1 calc R U . . .
C15 C -0.2671(6) -0.1142(5) 0.7220(4) 0.0613(19) Uani 1 1 d . . . . .
H15 H -0.1852 -0.1214 0.7360 0.074 Uiso 1 1 calc R U . . .
C16 C -0.3489(5) -0.1154(4) 0.7592(3) 0.0493(15) Uani 1 1 d . . . . .
H16 H -0.3220 -0.1252 0.7984 0.059 Uiso 1 1 calc R U . . .
C17 C -0.4700(5) -0.1021(4) 0.7389(2) 0.0442(14) Uani 1 1 d . . . . .
C18 C -0.5629(5) -0.1056(4) 0.7757(2) 0.0388(13) Uani 1 1 d . . . . .
C19 C -0.5342(6) -0.0969(4) 0.8346(3) 0.0495(15) Uani 1 1 d . . . . .
H19 H -0.4546 -0.0876 0.8524 0.059 Uiso 1 1 calc R U . . .
C20 C -0.6240(6) -0.1021(4) 0.8672(3) 0.0566(17) Uani 1 1 d . . . . .
H20 H -0.6044 -0.0967 0.9071 0.068 Uiso 1 1 calc R U . . .
C21 C -0.7417(6) -0.1149(4) 0.8418(3) 0.0579(18) Uani 1 1 d . . . . .
H21 H -0.8024 -0.1178 0.8639 0.070 Uiso 1 1 calc R U . . .
C22 C -0.7674(6) -0.1233(4) 0.7831(3) 0.0526(17) Uani 1 1 d . . . . .
H22 H -0.8466 -0.1333 0.7650 0.063 Uiso 1 1 calc R U . . .
C23 C -0.7115(6) -0.1322(4) 0.6887(3) 0.0513(16) Uani 1 1 d . . . . .
H23A H -0.7962 -0.1187 0.6755 0.062 Uiso 1 1 calc R U . . .
H23B H -0.6970 -0.1962 0.6795 0.062 Uiso 1 1 calc R U . . .
C24 C -0.6361(6) -0.0700(5) 0.6597(3) 0.0628(18) Uani 1 1 d . . . . .
H24A H -0.6542 -0.0799 0.6183 0.075 Uiso 1 1 calc R U . . .
H24B H -0.6540 -0.0059 0.6673 0.075 Uiso 1 1 calc R U . . .

loop_
_atom_site_aniso_label
_atom_site_aniso_U_11
_atom_site_aniso_U_22
_atom_site_aniso_U_33
_atom_site_aniso_U_23
_atom_site_aniso_U_13
_atom_site_aniso_U_12
Au2A 0.03031(18) 0.0289(5) 0.03459(18) 0.0025(2) 0.00451(12) -0.0004(2)
Au2B 0.0203(9) 0.0268(15) 0.0331(10) 0.0062(11) 0.0055(7) 0.0007(11)
Au1 0.03118(12) 0.03760(14) 0.02463(12) 0.00004(8) 0.00446(8) 0.00158(8)
S1 0.0845(16) 0.155(2) 0.0416(11) -0.0015(12) 0.0360(11) -0.0042(14)
S2 0.0606(10) 0.0774(12) 0.0330(8) 0.0121(8) 0.0104(7) -0.0154(9)
S3 0.0592(10) 0.0723(12) 0.0307(8) -0.0059(7) 0.0128(7) 0.0113(8)
S4 0.0653(10) 0.0402(8) 0.0315(7) 0.0021(6) 0.0087(7) -0.0043(7)
S5 0.0604(9) 0.0375(8) 0.0327(7) -0.0017(6) 0.0129(7) 0.0003(7)
S6 0.0510(8) 0.0426(8) 0.0311(7) -0.0041(6) 0.0107(6) -0.0022(6)
S7 0.0620(10) 0.0413(8) 0.0363(8) 0.0049(6) 0.0154(7) 0.0009(7)
S8 0.0610(10) 0.0743(12) 0.0319(8) -0.0105(8) 0.0150(7) 0.0042(9)
S9 0.0546(9) 0.0749(12) 0.0388(9) 0.0143(8) 0.0175(7) -0.0011(8)
S10 0.0925(17) 0.136(2) 0.0387(10) 0.0096(11) 0.0367(11) 0.0142(14)
S11 0.0893(16) 0.157(2) 0.0434(11) -0.0226(13) 0.0287(11) -0.0125(15)
S12 0.0502(10) 0.1031(15) 0.0367(9) 0.0027(9) 0.0020(7) 0.0026(10)
S13 0.0419(9) 0.0787(12) 0.0447(9) -0.0041(8) 0.0145(7) 0.0048(8)
S14 0.0353(8) 0.0702(11) 0.0414(8) 0.0108(8) 0.0047(6) 0.0061(7)
S15 0.0288(7) 0.0644(10) 0.0378(8) 0.0040(7) 0.0042(6) 0.0038(6)
S16 0.0268(7) 0.0688(11) 0.0381(8) 0.0116(7) 0.0026(6) 0.0029(6)
S17 0.0267(7) 0.0840(12) 0.0344(8) 0.0078(7) 0.0025(6) -0.0016(7)
S18 0.0292(7) 0.0722(11) 0.0420(9) 0.0051(7) 0.0080(6) 0.0047(7)
S19 0.0326(8) 0.0941(13) 0.0342(8) 0.0025(8) 0.0033(6) -0.0006(8)
S20 0.0537(11) 0.1024(15) 0.0411(10) 0.0023(9) 0.0197(8) 0.0027(10)
N1 0.055(3) 0.070(4) 0.038(3) 0.001(3) 0.008(2) -0.005(3)
N2 0.044(3) 0.048(3) 0.034(3) 0.000(2) 0.004(2) 0.002(2)
C1 0.041(4) 0.104(6) 0.028(3) 0.001(3) 0.008(3) -0.004(3)
C2 0.035(3) 0.050(4) 0.030(3) 0.003(3) 0.003(2) -0.007(3)
C3 0.034(3) 0.055(4) 0.026(3) -0.004(2) 0.005(2) 0.007(3)
C4 0.030(3) 0.061(4) 0.028(3) -0.005(3) 0.005(2) -0.002(3)
C5 0.032(3) 0.048(3) 0.026(3) 0.006(2) 0.009(2) 0.001(2)
C6 0.046(4) 0.096(5) 0.029(3) 0.004(3) 0.014(3) 0.008(3)
C7 0.058(4) 0.077(5) 0.039(4) -0.010(3) 0.013(3) 0.000(4)
C8 0.036(3) 0.051(3) 0.034(3) -0.001(2) 0.010(2) 0.001(2)
C9 0.046(3) 0.046(3) 0.032(3) 0.001(3) 0.004(3) 0.002(3)
C10 0.035(3) 0.049(3) 0.031(3) 0.000(2) 0.004(2) -0.007(2)
C11 0.029(3) 0.044(3) 0.035(3) 0.007(2) 0.007(2) 0.000(2)
C12 0.043(3) 0.053(4) 0.041(3) 0.000(3) 0.015(3) -0.003(3)
C13 0.080(5) 0.106(6) 0.041(4) -0.008(4) 0.025(4) -0.011(5)
C14 0.069(5) 0.105(7) 0.062(5) -0.009(5) 0.035(4) -0.015(5)
C15 0.048(4) 0.063(5) 0.074(5) 0.003(4) 0.015(4) -0.004(3)
C16 0.041(3) 0.052(4) 0.052(4) 0.005(3) 0.002(3) -0.001(3)
C17 0.052(3) 0.043(4) 0.037(3) 0.003(3) 0.005(3) -0.005(3)
C18 0.037(3) 0.040(3) 0.038(3) -0.002(2) 0.002(2) 0.005(2)
C19 0.058(4) 0.049(4) 0.038(3) -0.002(3) -0.001(3) 0.003(3)
C20 0.077(5) 0.057(4) 0.035(3) 0.002(3) 0.005(3) 0.005(4)
C21 0.056(4) 0.071(5) 0.051(4) 0.007(3) 0.019(3) 0.003(3)
C22 0.037(3) 0.071(5) 0.049(4) -0.004(3) 0.008(3) 0.001(3)
C23 0.051(4) 0.060(4) 0.040(4) -0.007(3) 0.000(3) 0.002(3)
C24 0.075(5) 0.074(5) 0.034(3) 0.008(3) -0.004(3) 0.000(4)

loop_
_atom_type_symbol
_atom_type_description
_atom_type_scat_dispersion_real
_atom_type_scat_dispersion_imag
_atom_type_scat_source
C C 0.0033 0.0016
;
International Tables for Crystallography
(Vol. C, Tables 4.2.6.8 and 6.1.1.4)
;
H H 0.0000 0.0000
;
International Tables for Crystallography
(Vol. C, Table 6.1.1.4)
;
Au Au -2.0133 8.8022
;
International Tables for Crystallography
(Vol. C, Tables 4.2.6.8 and 6.1.1.4)
;
N N 0.0061 0.0033
;
International Tables for Crystallography
(Vol. C, Tables 4.2.6.8 and 6.1.1.4)
;
S S 0.1246 0.1234
;
International Tables for Crystallography
(Vol. C, Tables 4.2.6.8 and 6.1.1.4)
;

loop_
_geom_angle_atom_site_label_1
_geom_angle_atom_site_label_2
_geom_angle_atom_site_label_3
_geom_angle
S16 Au2A S15 174.53(14)
S16 Au2A S14 88.12(6)
S15 Au2A S14 91.53(6)
S16 Au2A S17 91.59(6)
S15 Au2A S17 88.99(6)
S14 Au2A S17 177.58(13)
S16 Au2B S15 166.6(6)
S16 Au2B S14 87.04(18)
S15 Au2B S14 90.51(19)
S16 Au2B S17 90.0(2)
S15 Au2B S17 87.6(2)
S14 Au2B S17 159.0(5)
S5 Au1 S7 88.48(6)
S5 Au1 S6 179.30(5)
S7 Au1 S6 90.89(5)
S5 Au1 S4 91.14(5)
S7 Au1 S4 179.61(5)
S6 Au1 S4 89.49(6)
C1 S2 C2 97.5(3)
C1 S3 C3 97.3(3)
C2 S4 Au1 99.59(19)
C3 S5 Au1 99.71(19)
C4 S6 Au1 99.4(2)
C5 S7 Au1 99.67(19)
C6 S8 C4 97.1(3)
C6 S9 C5 97.3(3)
C7 S12 C9 97.0(3)
C7 S13 C8 96.6(3)
C9 S14 Au2A 98.9(2)
C9 S14 Au2B 97.6(2)
C8 S15 Au2A 99.21(18)
C8 S15 Au2B 98.4(2)
C11 S16 Au2A 99.77(18)
C11 S16 Au2B 100.8(2)
C10 S17 Au2A 99.34(19)
C10 S17 Au2B 99.5(2)
C12 S18 C11 96.6(3)
C12 S19 C10 96.9(3)
C13 N1 C17 121.4(6)
C13 N1 C24 119.9(6)
C17 N1 C24 118.7(5)
C22 N2 C18 121.7(5)
C22 N2 C23 118.8(5)
C18 N2 C23 119.3(5)
S1 C1 S3 124.0(5)
S1 C1 S2 123.1(4)
S3 C1 S2 112.7(3)
C3 C2 S2 115.6(4)
C3 C2 S4 124.8(4)
S2 C2 S4 119.6(3)
C2 C3 S3 116.7(4)
C2 C3 S5 123.9(4)
S3 C3 S5 119.4(3)
C5 C4 S6 124.4(4)
C5 C4 S8 116.3(4)
S6 C4 S8 119.3(4)
C4 C5 S7 124.7(4)
C4 C5 S9 116.3(4)
S7 C5 S9 119.1(3)
S10 C6 S9 123.3(4)
S10 C6 S8 123.7(4)
S9 C6 S8 112.9(3)
S11 C7 S12 124.5(4)
S11 C7 S13 122.0(4)
S12 C7 S13 113.5(4)
C9 C8 S15 124.6(4)
C9 C8 S13 117.1(4)
S15 C8 S13 118.3(3)
C8 C9 S14 125.4(5)
C8 C9 S12 115.8(4)
S14 C9 S12 118.7(3)
C11 C10 S19 115.6(4)
C11 C10 S17 124.9(4)
S19 C10 S17 119.5(3)
C10 C11 S18 117.1(4)
C10 C11 S16 124.1(4)
S18 C11 S16 118.7(3)
S20 C12 S18 122.4(4)
S20 C12 S19 123.6(4)
S18 C12 S19 113.9(3)
N1 C13 C14 120.0(7)
N1 C13 H13 120.0
C14 C13 H13 120.0
C13 C14 C15 120.4(7)
C13 C14 H14 119.8
C15 C14 H14 119.8
C14 C15 C16 119.1(7)
C14 C15 H15 120.5
C16 C15 H15 120.5
C17 C16 C15 120.6(7)
C17 C16 H16 119.7
C15 C16 H16 119.7
N1 C17 C16 118.5(6)
N1 C17 C18 117.8(6)
C16 C17 C18 123.7(6)
N2 C18 C19 118.6(5)
N2 C18 C17 119.6(5)
C19 C18 C17 121.7(6)
C18 C19 C20 119.6(6)
C18 C19 H19 120.2
C20 C19 H19 120.2
C21 C20 C19 121.1(6)
C21 C20 H20 119.5
C19 C20 H20 119.5
C20 C21 C22 118.0(6)
C20 C21 H21 121.0
C22 C21 H21 121.0
N2 C22 C21 121.0(6)
N2 C22 H22 119.5
C21 C22 H22 119.5
N2 C23 C24 108.5(5)
N2 C23 H23A 110.0
C24 C23 H23A 110.0
N2 C23 H23B 110.0
C24 C23 H23B 110.0
H23A C23 H23B 108.4
N1 C24 C23 109.6(5)
N1 C24 H24A 109.7
C23 C24 H24A 109.7
N1 C24 H24B 109.7
C23 C24 H24B 109.7
H24A C24 H24B 108.2

loop_
_geom_bond_atom_site_label_1
_geom_bond_atom_site_label_2
_geom_bond_distance
Au2A S16 2.3170(17)
Au2A S15 2.3258(17)
Au2A S14 2.3259(18)
Au2A S17 2.3265(17)
Au2B S16 2.333(6)
Au2B S15 2.337(5)
Au2B S14 2.356(5)
Au2B S17 2.375(6)
Au1 S5 2.3198(14)
Au1 S7 2.3222(14)
Au1 S6 2.3226(14)
Au1 S4 2.3259(15)
S1 C1 1.647(6)
S2 C1 1.734(7)
S2 C2 1.739(5)
S3 C1 1.724(7)
S3 C3 1.736(5)
S4 C2 1.741(6)
S5 C3 1.752(6)
S6 C4 1.746(6)
S7 C5 1.735(5)
S8 C6 1.731(7)
S8 C4 1.748(5)
S9 C6 1.727(7)
S9 C5 1.745(5)
S10 C6 1.641(6)
S11 C7 1.639(7)
S12 C7 1.725(7)
S12 C9 1.759(6)
S13 C7 1.732(7)
S13 C8 1.749(5)
S14 C9 1.745(6)
S15 C8 1.748(6)
S16 C11 1.754(6)
S17 C10 1.750(6)
S18 C12 1.720(7)
S18 C11 1.734(5)
S19 C12 1.722(6)
S19 C10 1.744(6)
S20 C12 1.651(6)
N1 C13 1.355(7)
N1 C17 1.361(7)
N1 C24 1.480(7)
N2 C22 1.342(8)
N2 C18 1.355(7)
N2 C23 1.469(7)
C2 C3 1.348(8)
C4 C5 1.336(8)
C8 C9 1.329(8)
C10 C11 1.343(7)
C13 C14 1.360(10)
C13 H13 0.9300
C14 C15 1.366(10)
C14 H14 0.9300
C15 C16 1.380(9)
C15 H15 0.9300
C16 C17 1.377(8)
C16 H16 0.9300
C17 C18 1.473(8)
C18 C19 1.374(8)
C19 C20 1.376(8)
C19 H19 0.9300
C20 C21 1.367(9)
C20 H20 0.9300
C21 C22 1.369(9)
C21 H21 0.9300
C22 H22 0.9300
C23 C24 1.484(8)
C23 H23A 0.9700
C23 H23B 0.9700
C24 H24A 0.9700
C24 H24B 0.9700

loop_
_geom_torsion_atom_site_label_1
_geom_torsion_atom_site_label_2
_geom_torsion_atom_site_label_3
_geom_torsion_atom_site_label_4
_geom_torsion
C3 S3 C1 S1 179.9(5)
C3 S3 C1 S2 -4.4(4)
C2 S2 C1 S1 -179.8(4)
C2 S2 C1 S3 4.5(4)
C1 S2 C2 C3 -2.9(5)
C1 S2 C2 S4 175.9(4)
Au1 S4 C2 C3 5.5(5)
Au1 S4 C2 S2 -173.1(3)
S2 C2 C3 S3 0.1(6)
S4 C2 C3 S3 -178.5(3)
S2 C2 C3 S5 -179.6(3)
S4 C2 C3 S5 1.7(7)
C1 S3 C3 C2 2.7(5)
C1 S3 C3 S5 -177.6(4)
Au1 S5 C3 C2 -7.8(5)
Au1 S5 C3 S3 172.5(3)
Au1 S6 C4 C5 8.5(5)
Au1 S6 C4 S8 -174.3(3)
C6 S8 C4 C5 -1.6(5)
C6 S8 C4 S6 -179.0(4)
S6 C4 C5 S7 -2.4(7)
S8 C4 C5 S7 -179.7(3)
S6 C4 C5 S9 176.9(3)
S8 C4 C5 S9 -0.4(6)
Au1 S7 C5 C4 -5.2(5)
Au1 S7 C5 S9 175.4(3)
C6 S9 C5 C4 2.1(5)
C6 S9 C5 S7 -178.5(4)
C5 S9 C6 S10 178.9(5)
C5 S9 C6 S8 -3.1(4)
C4 S8 C6 S10 -179.1(5)
C4 S8 C6 S9 2.9(4)
C9 S12 C7 S11 -179.3(5)
C9 S12 C7 S13 0.5(4)
C8 S13 C7 S11 179.2(5)
C8 S13 C7 S12 -0.6(4)
Au2A S15 C8 C9 2.4(6)
Au2B S15 C8 C9 11.9(6)
Au2A S15 C8 S13 -175.7(3)
Au2B S15 C8 S13 -166.2(4)
C7 S13 C8 C9 0.5(5)
C7 S13 C8 S15 178.8(4)
S15 C8 C9 S14 2.1(8)
S13 C8 C9 S14 -179.8(3)
S15 C8 C9 S12 -178.4(3)
S13 C8 C9 S12 -0.2(7)
Au2A S14 C9 C8 -5.2(6)
Au2B S14 C9 C8 -14.5(6)
Au2A S14 C9 S12 175.3(3)
Au2B S14 C9 S12 166.0(4)
C7 S12 C9 C8 -0.2(6)
C7 S12 C9 S14 179.4(4)
C12 S19 C10 C11 0.4(5)
C12 S19 C10 S17 -178.3(3)
Au2A S17 C10 C11 3.0(5)
Au2B S17 C10 C11 -6.4(6)
Au2A S17 C10 S19 -178.4(3)
Au2B S17 C10 S19 172.2(4)
S19 C10 C11 S18 0.2(6)
S17 C10 C11 S18 178.9(3)
S19 C10 C11 S16 -177.8(3)
S17 C10 C11 S16 0.8(8)
C12 S18 C11 C10 -0.8(5)
C12 S18 C11 S16 177.4(3)
Au2A S16 C11 C10 -4.1(5)
Au2B S16 C11 C10 5.4(6)
Au2A S16 C11 S18 177.8(3)
Au2B S16 C11 S18 -172.6(4)
C11 S18 C12 S20 179.7(4)
C11 S18 C12 S19 1.0(4)
C10 S19 C12 S20 -179.5(4)
C10 S19 C12 S18 -1.0(4)
C17 N1 C13 C14 -0.2(11)
C24 N1 C13 C14 176.8(7)
N1 C13 C14 C15 -0.8(12)
C13 C14 C15 C16 1.8(12)
C14 C15 C16 C17 -1.8(10)
C13 N1 C17 C16 0.2(10)
C24 N1 C17 C16 -176.9(6)
C13 N1 C17 C18 -176.9(6)
C24 N1 C17 C18 6.0(8)
C15 C16 C17 N1 0.9(9)
C15 C16 C17 C18 177.8(5)
C22 N2 C18 C19 -1.9(8)
C23 N2 C18 C19 -176.5(5)
C22 N2 C18 C17 178.4(5)
C23 N2 C18 C17 3.7(8)
N1 C17 C18 N2 15.1(8)
C16 C17 C18 N2 -161.8(6)
N1 C17 C18 C19 -164.6(6)
C16 C17 C18 C19 18.4(9)
N2 C18 C19 C20 1.2(9)
C17 C18 C19 C20 -179.0(5)
C18 C19 C20 C21 -0.6(10)
C19 C20 C21 C22 0.6(10)
C18 N2 C22 C21 1.9(9)
C23 N2 C22 C21 176.6(6)
C20 C21 C22 N2 -1.2(10)
C22 N2 C23 C24 144.8(6)
C18 N2 C23 C24 -40.4(7)
C13 N1 C24 C23 139.9(6)
C17 N1 C24 C23 -43.0(8)
N2 C23 C24 N1 58.0(7)
